data_4060670
loop_
_publ_author_name
'Stuart Blair'
'Keith Izod'
'Ross W. Harrington'
'William Clegg'

_publ_section_title
;
 Sterically Controlled Mono- or Dimetalation of a
 Thioether-Functionalized Phosphine and an Unusual Light-Induced
 Phosphide-Thiolate Rearrangement
;
_journal_name_full Organometallics
_journal_page_first 302
_journal_page_last 308
_journal_paper_doi 10.1021/om0208265
_journal_volume 22
_journal_year 2003
_chemical_formula_sum 'C22 H42 Li O4 P S Si2'
_chemical_formula_weight 496.71
_chemical_name_systematic
;
 ?
;
_space_group_IT_number 19
_symmetry_cell_setting orthorhombic
_symmetry_space_group_name_Hall 'P 2ac 2ab'
_symmetry_space_group_name_H-M 'P 21 21 21'
_atom_sites_solution_hydrogens geom
_atom_sites_solution_primary direct
_atom_sites_solution_secondary difmap
_audit_creation_method SHELXL-97
_cell_angle_alpha 90.00
_cell_angle_beta 90.00
_cell_angle_gamma 90.00
_cell_formula_units_Z 4
_cell_length_a 8.5421(6)
_cell_length_b 14.8293(11)
_cell_length_c 22.0627(16)
_cell_measurement_reflns_used 12286
_cell_measurement_temperature 160(2)
_cell_measurement_theta_max 28.43
_cell_measurement_theta_min 2.30
_cell_volume 2794.8(4)
_computing_cell_refinement 'Bruker SAINT'
_computing_data_collection 'Bruker SMART'
_computing_data_reduction 'Bruker SAINT'
_computing_molecular_graphics 'Bruker SHELXTL'
_computing_publication_material 'Bruker SHELXTL and local programs'
_computing_structure_refinement 'Bruker SHELXTL'
_computing_structure_solution 'Bruker SHELXTL'
_diffrn_ambient_temperature 160(2)
_diffrn_measured_fraction_theta_full 0.961
_diffrn_measured_fraction_theta_max 0.961
_diffrn_measurement_device_type 'Bruker SMART 1K CCD diffractometer'
_diffrn_measurement_method '\w rotation with narrow frames'
_diffrn_radiation_monochromator graphite
_diffrn_radiation_source 'sealed tube'
_diffrn_radiation_type MoK\a
_diffrn_radiation_wavelength 0.71073
_diffrn_reflns_av_R_equivalents 0.0612
_diffrn_reflns_av_sigmaI/netI 0.0661
_diffrn_reflns_limit_h_max 11
_diffrn_reflns_limit_h_min -11
_diffrn_reflns_limit_k_max 19
_diffrn_reflns_limit_k_min -19
_diffrn_reflns_limit_l_max 28
_diffrn_reflns_limit_l_min -28
_diffrn_reflns_number 24478
_diffrn_reflns_theta_full 28.68
_diffrn_reflns_theta_max 28.68
_diffrn_reflns_theta_min 1.85
_diffrn_standards_number 0
_exptl_absorpt_coefficient_mu 0.282
_exptl_absorpt_correction_T_max 0.986
_exptl_absorpt_correction_T_min 0.849
_exptl_absorpt_correction_type multi-scan
_exptl_crystal_colour colourless
_exptl_crystal_density_diffrn 1.180
_exptl_crystal_density_method 'not measured'
_exptl_crystal_description plate
_exptl_crystal_F_000 1072
_exptl_crystal_size_max 0.60
_exptl_crystal_size_mid 0.60
_exptl_crystal_size_min 0.05
_refine_diff_density_max 0.533
_refine_diff_density_min -0.276
_refine_diff_density_rms 0.060
_refine_ls_abs_structure_details 'Flack H D (1983), Acta Cryst. A39, 876-881'
_refine_ls_abs_structure_Flack 0.03(10)
_refine_ls_extinction_method none
_refine_ls_goodness_of_fit_ref 1.047
_refine_ls_hydrogen_treatment constr
_refine_ls_matrix_type full
_refine_ls_number_parameters 306
_refine_ls_number_reflns 6746
_refine_ls_number_restraints 0
_refine_ls_restrained_S_all 1.047
_refine_ls_R_factor_all 0.0829
_refine_ls_R_factor_gt 0.0453
_refine_ls_shift/su_max 0.001
_refine_ls_shift/su_mean 0.000
_refine_ls_structure_factor_coef Fsqd
_refine_ls_weighting_details 'calc w=1/[\s^2^(Fo^2^)+(0.0573P)^2^+0.0000P] where P=(Fo^2^+2Fc^2^)/3'
_refine_ls_weighting_scheme calc
_refine_ls_wR_factor_gt 0.0990
_refine_ls_wR_factor_ref 0.1147
_reflns_number_gt 4923
_reflns_number_total 6746
_reflns_threshold_expression I>2\s(I)
_cod_database_code 4060670

loop_
_symmetry_equiv_pos_as_xyz
'x, y, z'
'-x+1/2, -y, z+1/2'
'-x, y+1/2, -z+1/2'
'x+1/2, -y+1/2, -z'

loop_
_atom_site_label
_atom_site_type_symbol
_atom_site_fract_x
_atom_site_fract_y
_atom_site_fract_z
_atom_site_U_iso_or_equiv
_atom_site_adp_type
_atom_site_occupancy
_atom_site_symmetry_multiplicity
_atom_site_calc_flag
_atom_site_refinement_flags
_atom_site_disorder_assembly
_atom_site_disorder_group
Li Li 0.5319(6) -0.1011(3) 0.7639(2) 0.0353(11) Uani 1 1 d . A .
S S 0.46455(9) 0.04743(5) 0.79678(3) 0.02870(16) Uani 1 1 d . . .
P P 0.24179(8) 0.10856(5) 0.90537(3) 0.02643(16) Uani 1 1 d . . .
Si1 Si 0.17473(10) -0.08737(5) 0.96662(4) 0.0339(2) Uani 1 1 d . . .
Si2 Si 0.47234(10) 0.03850(6) 0.99706(4) 0.0353(2) Uani 1 1 d . . .
O1 O 0.7016(3) -0.17942(17) 0.80713(12) 0.0543(7) Uani 1 1 d . . .
O2 O 0.3863(3) -0.19410(15) 0.81120(11) 0.0483(6) Uani 1 1 d . . .
O3 O 0.4043(3) -0.15777(15) 0.69220(10) 0.0453(6) Uani 1 1 d . . .
O4 O 0.7080(3) -0.11228(18) 0.69484(10) 0.0503(6) Uani 1 1 d . . .
C1 C 0.3154(3) 0.00260(18) 0.94193(12) 0.0276(6) Uani 1 1 d . . .
H1 H 0.3760 -0.0272 0.9087 0.033 Uiso 1 1 calc R . .
C2 C 0.2808(5) -0.1975(2) 0.9750(2) 0.0647(11) Uani 1 1 d . . .
H2A H 0.3334 -0.2124 0.9368 0.097 Uiso 1 1 calc R . .
H2B H 0.2057 -0.2451 0.9851 0.097 Uiso 1 1 calc R . .
H2C H 0.3587 -0.1924 1.0074 0.097 Uiso 1 1 calc R . .
C3 C 0.0150(5) -0.1102(3) 0.91039(17) 0.0583(10) Uani 1 1 d . . .
H3A H -0.0600 -0.0602 0.9108 0.087 Uiso 1 1 calc R . .
H3B H -0.0389 -0.1663 0.9212 0.087 Uiso 1 1 calc R . .
H3C H 0.0603 -0.1161 0.8698 0.087 Uiso 1 1 calc R . .
C4 C 0.0808(5) -0.0613(3) 1.04111(17) 0.0570(10) Uani 1 1 d . . .
H4A H 0.1617 -0.0554 1.0723 0.086 Uiso 1 1 calc R . .
H4B H 0.0090 -0.1102 1.0521 0.086 Uiso 1 1 calc R . .
H4C H 0.0222 -0.0047 1.0379 0.086 Uiso 1 1 calc R . .
C5 C 0.6310(4) 0.1004(3) 0.95679(19) 0.0684(12) Uani 1 1 d . . .
H5A H 0.5859 0.1511 0.9343 0.103 Uiso 1 1 calc R . .
H5B H 0.6836 0.0595 0.9285 0.103 Uiso 1 1 calc R . .
H5C H 0.7069 0.1231 0.9864 0.103 Uiso 1 1 calc R . .
C6 C 0.3938(4) 0.1136(3) 1.05798(16) 0.0507(9) Uani 1 1 d . . .
H6A H 0.4797 0.1327 1.0845 0.076 Uiso 1 1 calc R . .
H6B H 0.3157 0.0806 1.0818 0.076 Uiso 1 1 calc R . .
H6C H 0.3451 0.1667 1.0396 0.076 Uiso 1 1 calc R . .
C7 C 0.5668(5) -0.0591(3) 1.03609(19) 0.0617(11) Uani 1 1 d . . .
H7A H 0.6176 -0.0979 1.0060 0.093 Uiso 1 1 calc R . .
H7B H 0.4872 -0.0937 1.0580 0.093 Uiso 1 1 calc R . .
H7C H 0.6454 -0.0368 1.0648 0.093 Uiso 1 1 calc R . .
C12 C 0.1964(4) 0.0305(2) 0.72808(14) 0.0370(7) Uani 1 1 d . . .
H12 H 0.2643 0.0133 0.6960 0.044 Uiso 1 1 calc R . .
C11 C 0.0383(4) 0.0360(2) 0.71740(15) 0.0447(8) Uani 1 1 d . . .
H11 H -0.0016 0.0233 0.6781 0.054 Uiso 1 1 calc R . .
C10 C -0.0634(4) 0.0600(2) 0.76378(16) 0.0433(8) Uani 1 1 d . . .
H10 H -0.1730 0.0627 0.7567 0.052 Uiso 1 1 calc R . .
C9 C -0.0034(3) 0.0798(2) 0.82039(15) 0.0351(7) Uani 1 1 d . . .
H9 H -0.0728 0.0978 0.8518 0.042 Uiso 1 1 calc R . .
C8 C 0.1572(3) 0.07403(17) 0.83271(13) 0.0269(6) Uani 1 1 d . . .
C13 C 0.2607(3) 0.04997(17) 0.78564(12) 0.0276(6) Uani 1 1 d . . .
C14 C 0.0662(4) 0.1348(2) 0.94992(15) 0.0422(8) Uani 1 1 d . . .
H14A H 0.0118 0.1863 0.9317 0.063 Uiso 1 1 calc R . .
H14B H 0.0966 0.1498 0.9915 0.063 Uiso 1 1 calc R . .
H14C H -0.0036 0.0824 0.9503 0.063 Uiso 1 1 calc R . .
C15 C 0.6312(5) -0.2408(3) 0.84758(19) 0.0662(12) Uani 1 1 d . A .
H15A H 0.6177 -0.2114 0.8875 0.079 Uiso 1 1 calc R . .
H15B H 0.7015 -0.2933 0.8532 0.079 Uiso 1 1 calc R . .
C16 C 0.4757(5) -0.2732(2) 0.82560(19) 0.0606(11) Uani 1 1 d . A .
H16A H 0.4885 -0.3115 0.7892 0.073 Uiso 1 1 calc R . .
H16B H 0.4225 -0.3088 0.8575 0.073 Uiso 1 1 calc R . .
C17 C 0.2556(5) -0.2096(3) 0.7728(2) 0.0606(10) Uani 1 1 d . A .
H17A H 0.1848 -0.1568 0.7753 0.073 Uiso 1 1 calc R . .
H17B H 0.1974 -0.2626 0.7882 0.073 Uiso 1 1 calc R . .
C18 C 0.2950(4) -0.2249(3) 0.7100(2) 0.0572(10) Uani 1 1 d . A .
H18A H 0.3414 -0.2856 0.7049 0.069 Uiso 1 1 calc R . .
H18B H 0.1998 -0.2211 0.6845 0.069 Uiso 1 1 calc R . .
C19 C 0.4967(5) -0.1841(3) 0.64227(15) 0.0528(10) Uani 1 1 d . A .
H19A H 0.4342 -0.1822 0.6045 0.063 Uiso 1 1 calc R . .
H19B H 0.5363 -0.2462 0.6480 0.063 Uiso 1 1 calc R . .
C20 C 0.6292(4) -0.1192(3) 0.63883(16) 0.0578(10) Uani 1 1 d . A .
H20A H 0.7038 -0.1392 0.6072 0.069 Uiso 1 1 calc R . .
H20B H 0.5889 -0.0591 0.6270 0.069 Uiso 1 1 calc R . .
C21X C 0.8283(12) -0.1660(6) 0.7095(6) 0.040(2) Uani 0.485(13) 1 d P A 2
H21A H 0.9131 -0.1304 0.7286 0.048 Uiso 0.485(13) 1 calc PR A 2
H21B H 0.8705 -0.1957 0.6728 0.048 Uiso 0.485(13) 1 calc PR A 2
C21 C 0.7859(14) -0.2022(8) 0.7101(5) 0.052(3) Uani 0.515(13) 1 d P A 1
H21C H 0.7117 -0.2529 0.7048 0.063 Uiso 0.515(13) 1 calc PR A 1
H21D H 0.8788 -0.2127 0.6842 0.063 Uiso 0.515(13) 1 calc PR A 1
C22X C 0.7668(9) -0.2363(5) 0.7538(4) 0.035(2) Uani 0.485(13) 1 d P A 2
H22A H 0.8520 -0.2767 0.7676 0.042 Uiso 0.485(13) 1 calc PR A 2
H22B H 0.6832 -0.2732 0.7350 0.042 Uiso 0.485(13) 1 calc PR A 2
C22 C 0.8316(10) -0.1925(7) 0.7746(4) 0.054(3) Uani 0.515(13) 1 d P A 1
H22C H 0.8862 -0.2476 0.7886 0.065 Uiso 0.515(13) 1 calc PR A 1
H22D H 0.9034 -0.1406 0.7794 0.065 Uiso 0.515(13) 1 calc PR A 1

loop_
_atom_site_aniso_label
_atom_site_aniso_U_11
_atom_site_aniso_U_22
_atom_site_aniso_U_33
_atom_site_aniso_U_23
_atom_site_aniso_U_13
_atom_site_aniso_U_12
Li 0.036(3) 0.026(2) 0.043(3) -0.003(2) 0.003(2) 0.006(2)
S 0.0273(3) 0.0225(3) 0.0363(4) -0.0019(3) 0.0086(3) -0.0005(3)
P 0.0238(3) 0.0223(3) 0.0333(4) 0.0011(3) 0.0042(3) 0.0022(3)
Si1 0.0401(5) 0.0272(4) 0.0343(5) 0.0046(3) 0.0095(4) -0.0037(4)
Si2 0.0273(4) 0.0404(5) 0.0384(4) 0.0039(4) 0.0008(4) 0.0052(4)
O1 0.0505(16) 0.0532(15) 0.0593(16) 0.0137(12) -0.0077(12) 0.0077(12)
O2 0.0524(15) 0.0340(13) 0.0584(15) -0.0017(11) 0.0090(12) -0.0020(11)
O3 0.0429(13) 0.0398(13) 0.0533(15) -0.0103(11) 0.0018(11) -0.0043(11)
O4 0.0337(12) 0.0638(16) 0.0535(15) 0.0061(13) 0.0019(10) 0.0142(11)
C1 0.0294(15) 0.0256(14) 0.0280(14) 0.0012(11) 0.0095(12) 0.0022(12)
C2 0.079(3) 0.0336(19) 0.082(3) 0.0138(19) 0.009(2) 0.0013(19)
C3 0.066(2) 0.048(2) 0.061(2) 0.0083(18) -0.004(2) -0.0261(19)
C4 0.069(3) 0.054(2) 0.048(2) 0.0062(17) 0.0231(19) -0.0119(19)
C5 0.0273(18) 0.105(3) 0.073(3) 0.016(3) -0.0024(18) -0.016(2)
C6 0.044(2) 0.050(2) 0.057(2) -0.0149(18) -0.0056(17) 0.0017(17)
C7 0.069(3) 0.057(2) 0.060(2) 0.000(2) -0.023(2) 0.020(2)
C12 0.0439(19) 0.0331(17) 0.0339(16) -0.0015(13) -0.0012(14) 0.0031(14)
C11 0.051(2) 0.0382(18) 0.0453(19) -0.0026(15) -0.0170(17) 0.0036(17)
C10 0.0352(18) 0.0319(18) 0.063(2) 0.0025(15) -0.0181(16) -0.0001(14)
C9 0.0258(16) 0.0308(15) 0.0487(18) 0.0049(13) -0.0004(13) 0.0025(12)
C8 0.0258(14) 0.0198(13) 0.0351(15) 0.0044(11) 0.0027(12) -0.0001(11)
C13 0.0327(15) 0.0159(12) 0.0343(15) 0.0039(11) 0.0011(12) 0.0034(12)
C14 0.0331(18) 0.0416(18) 0.052(2) -0.0064(15) 0.0062(14) 0.0091(14)
C15 0.080(3) 0.063(3) 0.055(3) 0.022(2) -0.013(2) 0.008(2)
C16 0.082(3) 0.043(2) 0.056(2) 0.0149(17) -0.002(2) 0.002(2)
C17 0.045(2) 0.054(2) 0.083(3) -0.005(2) 0.007(2) -0.008(2)
C18 0.045(2) 0.053(2) 0.074(3) -0.001(2) -0.009(2) -0.0167(18)
C19 0.062(3) 0.063(2) 0.0340(18) -0.0124(16) -0.0108(17) 0.024(2)
C20 0.049(2) 0.082(3) 0.042(2) 0.014(2) 0.0064(17) 0.013(2)
C21X 0.039(5) 0.017(5) 0.063(5) 0.003(5) 0.006(4) 0.003(4)
C21 0.060(7) 0.034(6) 0.063(6) 0.004(6) 0.004(5) 0.023(5)
C22X 0.024(3) 0.024(4) 0.057(5) -0.008(3) -0.002(3) 0.002(3)
C22 0.033(4) 0.054(5) 0.076(6) -0.006(4) -0.015(4) 0.019(4)

loop_
_atom_type_symbol
_atom_type_description
_atom_type_scat_dispersion_real
_atom_type_scat_dispersion_imag
_atom_type_scat_source
C C 0.0033 0.0016 'International Tables Vol C Tables 4.2.6.8 and 6.1.1.4'
H H 0.0000 0.0000 'International Tables Vol C Tables 4.2.6.8 and 6.1.1.4'
Li Li -0.0003 0.0001 'International Tables Vol C Tables 4.2.6.8 and 6.1.1.4'
O O 0.0106 0.0060 'International Tables Vol C Tables 4.2.6.8 and 6.1.1.4'
Si Si 0.0817 0.0704 'International Tables Vol C Tables 4.2.6.8 and 6.1.1.4'
P P 0.1023 0.0942 'International Tables Vol C Tables 4.2.6.8 and 6.1.1.4'
S S 0.1246 0.1234 'International Tables Vol C Tables 4.2.6.8 and 6.1.1.4'

loop_
_geom_angle_atom_site_label_1
_geom_angle_atom_site_label_2
_geom_angle_atom_site_label_3
_geom_angle
S Li O1 122.8(2)
S Li O2 107.9(2)
S Li O3 118.3(2)
S Li O4 117.1(2)
O1 Li O2 79.7(2)
O1 Li O3 118.8(2)
O1 Li O4 78.2(2)
O2 Li O3 78.8(2)
O2 Li O4 135.0(3)
O3 Li O4 78.34(19)
Li S C13 102.46(16)
C1 P C8 105.94(12)
C1 P C14 102.81(14)
C8 P C14 101.87(14)
C1 Si1 C2 109.75(17)
C1 Si1 C3 113.73(15)
C1 Si1 C4 112.54(15)
C2 Si1 C3 105.03(19)
C2 Si1 C4 107.51(18)
C3 Si1 C4 107.84(19)
C1 Si2 C5 110.39(16)
C1 Si2 C6 112.13(14)
C1 Si2 C7 112.69(16)
C5 Si2 C6 108.1(2)
C5 Si2 C7 106.7(2)
C6 Si2 C7 106.56(19)
Li O1 C15 110.7(3)
Li O1 C22X 101.8(3)
Li O1 C22 114.3(4)
C15 O1 C22X 106.4(4)
C15 O1 C22 126.9(5)
C22X O1 C22 38.3(4)
Li O2 C16 109.1(3)
Li O2 C17 105.8(3)
C16 O2 C17 114.7(3)
Li O3 C18 114.5(3)
Li O3 C19 114.2(2)
C18 O3 C19 112.9(3)
Li O4 C20 107.0(2)
Li O4 C21X 114.3(5)
Li O4 C21 102.5(5)
C20 O4 C21X 122.3(6)
C20 O4 C21 109.7(5)
C21X O4 C21 25.0(5)
P C1 Si1 120.39(16)
P C1 Si2 106.22(14)
Si1 C1 Si2 117.93(14)
C11 C12 C13 121.6(3)
C12 C11 C10 120.3(3)
C11 C10 C9 119.2(3)
C10 C9 C8 121.7(3)
P C8 C9 122.6(2)
P C8 C13 117.9(2)
C9 C8 C13 119.1(3)
S C13 C12 120.4(2)
S C13 C8 121.5(2)
C12 C13 C8 118.1(3)
O1 C15 C16 112.4(3)
O2 C16 C15 106.4(3)
O2 C17 C18 114.5(3)
O3 C18 C17 107.9(3)
O3 C19 C20 106.6(3)
O4 C20 C19 111.4(3)
O4 C21X C22X 107.3(8)
O4 C21 C22 104.0(8)
O1 C22X C21X 103.8(6)
O1 C22 C21 108.1(8)

loop_
_geom_bond_atom_site_label_1
_geom_bond_atom_site_label_2
_geom_bond_distance
Li S 2.389(5)
Li O1 2.088(5)
Li O2 2.131(6)
Li O3 2.097(5)
Li O4 2.147(5)
S C13 1.759(3)
P C1 1.875(3)
P C8 1.831(3)
P C14 1.835(3)
Si1 C1 1.876(3)
Si1 C2 1.876(4)
Si1 C3 1.875(4)
Si1 C4 1.869(4)
Si2 C1 1.887(3)
Si2 C5 1.862(4)
Si2 C6 1.869(4)
Si2 C7 1.867(4)
O1 C15 1.410(5)
O1 C22X 1.552(7)
O1 C22 1.337(8)
O2 C16 1.435(4)
O2 C17 1.419(5)
O3 C18 1.420(4)
O3 C19 1.410(4)
O4 C20 1.411(4)
O4 C21X 1.340(11)
O4 C21 1.529(10)
C12 C11 1.373(5)
C12 C13 1.413(4)
C11 C10 1.389(5)
C10 C9 1.382(5)
C9 C8 1.401(4)
C8 C13 1.409(4)
C15 C16 1.493(6)
C17 C18 1.445(6)
C19 C20 1.488(5)
C21X C22X 1.521(13)
C21 C22 1.481(16)
